data_7115251
loop_
_publ_author_name
'Magennis, Steven W.'
'Parsons, Simon'
'Pikramenou, Zoe'
'Corval, Anne'
'Derek Woollins, J.'

_publ_section_title
;
 Imidodiphosphinate ligands as antenna units in luminescent lanthanide
 complexes
;
_journal_issue 1
_journal_name_full 'Chemical Communications'
_journal_page_first 61
_journal_paper_doi 10.1039/a808046a
_journal_year 1999
_chemical_compound_source
;
?
;
_chemical_formula_moiety '[Eu(Ph2P(O)NP(O)Ph2)3].0.67H2O '
_chemical_formula_sum 'C72 H61.33 Eu N3 O6.67 P6'
_chemical_formula_weight 1411.75
_chemical_name_systematic
;
 ?
;
_space_group_IT_number 147
_symmetry_cell_setting trigonal
_symmetry_space_group_name_Hall '-P 3'
_symmetry_space_group_name_H-M 'P -3'
_atom_sites_solution_hydrogens 'Geometric (Full-weight only)'
_atom_sites_solution_primary Patterson
_audit_creation_date 97-10-10
_audit_creation_method CRYSTALS
_cell_angle_alpha 90
_cell_angle_beta 90
_cell_angle_gamma 120
_cell_formula_units_Z 6.00
_cell_length_a 23.418(2)
_cell_length_b 23.418(2)
_cell_length_c 21.185(3)
_cell_measurement_reflns_used 77
_cell_measurement_temperature 220
_cell_measurement_theta_max 16
_cell_measurement_theta_min 15
_cell_volume 10061.4(19)
_computing_cell_refinement DIF4
_computing_data_collection DIF4
_computing_data_reduction REDU4
_computing_molecular_graphics
;
 CAMERON (Watkin, Prout & Pearce,  1996)
;
_computing_publication_material
;
CRYSTALS Issue 10 (Watkin, Prout, Carruthers & Betteridge, 1996)
;
_computing_structure_refinement
;
CRYSTALS Issue 10 (Watkin, Prout, Carruthers & Betteridge, 1996)
;
_computing_structure_solution DIRDIF
_diffrn_ambient_temperature 220
_diffrn_measurement_device
;
Stoe Stadi-4 diffractometer equipped
with an Oxford Cryosystems l.t. device.
;
_diffrn_measurement_method 'Omega-theta with learnt-profile (Clegg)'
_diffrn_radiation_monochromator graphite
_diffrn_radiation_type 'Mo K\a'
_diffrn_radiation_wavelength 0.71073
_diffrn_reflns_av_R_equivalents 0.02
_diffrn_reflns_limit_h_max 24
_diffrn_reflns_limit_h_min -23
_diffrn_reflns_limit_k_max 27
_diffrn_reflns_limit_k_min -22
_diffrn_reflns_limit_l_max 25
_diffrn_reflns_limit_l_min -25
_diffrn_reflns_number 17969
_diffrn_reflns_theta_max 25.04
_diffrn_reflns_theta_min 2.59
_diffrn_standards_decay_% 0.00
_diffrn_standards_interval_time 60
_diffrn_standards_number 3
_exptl_absorpt_coefficient_mu 1.13
_exptl_absorpt_correction_T_max 0.907
_exptl_absorpt_correction_T_min 0.864
_exptl_absorpt_correction_type Psi-scans
_exptl_crystal_colour Colourless
_exptl_crystal_density_diffrn 1.40
_exptl_crystal_description block
_exptl_crystal_F_000 4316.65
_exptl_crystal_size_max 0.56
_exptl_crystal_size_mid 0.42
_exptl_crystal_size_min 0.39
_refine_diff_density_max 1.73
_refine_diff_density_min -2.24
_refine_ls_extinction_coef 33.8(242)
_refine_ls_extinction_method 'Larson 1970 Crystallographic Computing eq 22'
_refine_ls_goodness_of_fit_obs 1.1338
_refine_ls_hydrogen_treatment 'Placed geometrically after each cycle'
_refine_ls_matrix_type full
_refine_ls_number_parameters 800
_refine_ls_number_reflns 8591
_refine_ls_R_factor_obs 0.0426
_refine_ls_shift/esd_max 0.012633
_refine_ls_structure_factor_coef F
_refine_ls_weighting_scheme
;
 Chebychev polynomial (Carruthers & Watkin, 1979)
;
_refine_ls_wR_factor_obs 0.0418
_reflns_limit_h_max 13
_reflns_limit_h_min -27
_reflns_limit_k_max 27
_reflns_limit_k_min 0
_reflns_limit_l_max 25
_reflns_limit_l_min 0
_reflns_number_observed 8591
_reflns_number_total 11861
_reflns_observed_criterion >2.00\s(I)
_cod_data_source_file 808046a.txt
_cod_data_source_block EUTPIP
_cod_depositor_comments
;
The following automatic conversions were performed:

'_symmetry_cell_setting' value 'Trigonal ' changed to 'trigonal'
according to
/usr/data/users/saulius/automatic-downloads/retrospective/RSC/lib/dictionaries/cif_core.dic
dictionary named 'cif_core.dic' version 2.4.2 from 2011-04-26.

Automatic conversion script
Id: cif_fix_values 2281 2013-09-26 08:29:07Z andrius 
;
_cod_original_sg_symbol_H-M 'P -3 '
_cod_original_formula_sum ' C72 H61.33 Eu1 N3 P6 O6.67 '
_cod_database_code 7115251

loop_
_symmetry_equiv_pos_as_xyz
x,y,z
-x,-y,-z
-y,x-y,z
y,-x+y,-z
-x+y,-x,z
x-y,x,-z

loop_
_atom_site_aniso_label
_atom_site_aniso_U_11
_atom_site_aniso_U_22
_atom_site_aniso_U_33
_atom_site_aniso_U_23
_atom_site_aniso_U_13
_atom_site_aniso_U_12
EU1 0.0249(1) 0.0249(1) 0.0224(2) 0.0000 0.0000 0.01243(6)
EU2 0.0217(1) 0.0217(1) 0.0239(2) 0.0000 0.0000 0.01083(6)
EU3 0.0217(1) 0.0217(1) 0.0560(3) 0.0000 0.0000 0.01086(7)
N1 0.037(2) 0.032(2) 0.032(2) -0.001(2) -0.002(2) 0.013(2)
N2 0.031(2) 0.040(2) 0.026(2) 0.000(2) -0.003(2) 0.020(2)
N3 0.032(2) 0.042(2) 0.075(3) -0.013(2) -0.014(2) 0.024(2)
P11 0.0325(6) 0.0389(7) 0.0245(6) -0.0025(5) -0.0054(5) 0.0169(5)
P12 0.0285(6) 0.0275(6) 0.0234(6) 0.0026(5) -0.0010(5) 0.0124(5)
P21 0.0252(5) 0.0269(6) 0.0240(6) -0.0011(4) 0.0015(4) 0.0123(5)
P22 0.0277(6) 0.0297(6) 0.0246(6) -0.0031(5) -0.0029(5) 0.0143(5)
P31 0.0320(6) 0.0297(6) 0.0602(9) -0.0009(6) 0.0039(6) 0.0174(5)
P32 0.0302(6) 0.0345(7) 0.0562(8) 0.0040(6) -0.0024(6) 0.0185(6)
O11 0.034(2) 0.043(2) 0.025(2) 0.002(1) -0.003(1) 0.017(1)
O12 0.027(2) 0.033(2) 0.025(2) 0.004(1) -0.001(1) 0.012(1)
O21 0.028(2) 0.028(2) 0.027(2) 0.000(1) 0.004(1) 0.012(1)
O22 0.030(2) 0.034(2) 0.027(2) -0.004(1) -0.002(1) 0.017(1)
O31 0.036(2) 0.036(2) 0.052(2) -0.002(2) -0.004(2) 0.021(2)
O32 0.034(2) 0.041(2) 0.054(2) 0.005(2) 0.001(2) 0.022(2)
C111 0.043(3) 0.066(4) 0.028(3) -0.007(2) -0.013(2) 0.033(3)
C112 0.090(5) 0.084(5) 0.036(3) -0.006(3) 0.002(3) 0.055(4)
C113 0.114(7) 0.136(8) 0.041(4) -0.012(4) 0.001(4) 0.083(6)
C114 0.102(6) 0.112(7) 0.065(5) -0.044(5) -0.027(4) 0.075(6)
C115 0.086(5) 0.075(5) 0.072(5) -0.038(4) -0.026(4) 0.047(4)
C116 0.054(3) 0.055(4) 0.060(4) -0.023(3) -0.015(3) 0.024(3)
C121 0.036(3) 0.045(3) 0.022(2) 0.000(2) -0.003(2) 0.020(2)
C122 0.034(3) 0.053(3) 0.045(3) 0.006(2) -0.003(2) 0.017(2)
C123 0.034(3) 0.083(5) 0.058(4) 0.013(3) -0.001(3) 0.025(3)
C124 0.059(4) 0.089(5) 0.062(4) 0.003(4) -0.004(3) 0.051(4)
C125 0.073(4) 0.059(4) 0.089(5) -0.003(3) -0.018(4) 0.042(4)
C126 0.051(3) 0.052(3) 0.065(4) -0.002(3) -0.016(3) 0.027(3)
C131 0.025(2) 0.031(2) 0.040(3) 0.010(2) 0.004(2) 0.012(2)
C132 0.047(3) 0.026(3) 0.051(3) 0.003(2) 0.003(3) 0.007(2)
C133 0.055(4) 0.035(3) 0.080(5) 0.007(3) 0.006(3) 0.013(3)
C134 0.055(4) 0.049(3) 0.077(4) 0.032(3) 0.017(3) 0.030(3)
C135 0.079(4) 0.069(4) 0.039(3) 0.023(3) 0.010(3) 0.043(4)
C136 0.076(4) 0.042(3) 0.032(3) 0.006(2) 0.001(3) 0.031(3)
C141 0.034(2) 0.034(2) 0.026(2) 0.008(2) -0.003(2) 0.017(2)
C142 0.035(3) 0.038(3) 0.042(3) -0.003(2) 0.003(2) 0.015(2)
C143 0.069(4) 0.042(3) 0.050(3) -0.001(2) 0.009(3) 0.033(3)
C144 0.083(5) 0.072(4) 0.049(3) 0.013(3) 0.015(3) 0.061(4)
C145 0.045(3) 0.069(4) 0.098(5) 0.012(4) 0.005(3) 0.039(3)
C146 0.036(3) 0.041(3) 0.084(4) 0.002(3) -0.004(3) 0.020(2)
C211 0.030(2) 0.025(2) 0.030(2) 0.001(2) 0.005(2) 0.010(2)
C212 0.046(3) 0.059(3) 0.034(3) -0.003(2) -0.001(2) 0.031(3)
C213 0.071(4) 0.066(4) 0.031(3) -0.007(3) 0.010(3) 0.038(3)
C214 0.048(3) 0.049(3) 0.055(3) -0.004(3) 0.024(3) 0.024(3)
C215 0.040(3) 0.062(4) 0.064(4) -0.007(3) 0.006(3) 0.031(3)
C216 0.029(2) 0.047(3) 0.043(3) -0.009(2) -0.001(2) 0.018(2)
C221 0.036(2) 0.027(2) 0.027(2) -0.001(2) 0.003(2) 0.015(2)
C222 0.035(3) 0.031(2) 0.041(3) 0.003(2) 0.004(2) 0.017(2)
C223 0.054(3) 0.037(3) 0.059(4) 0.006(2) 0.006(3) 0.028(3)
C224 0.062(4) 0.029(3) 0.061(4) 0.001(2) 0.003(3) 0.022(3)
C225 0.046(3) 0.031(3) 0.062(4) 0.001(2) 0.000(3) 0.008(2)
C226 0.038(3) 0.031(3) 0.053(3) 0.003(2) 0.001(2) 0.012(2)
C231 0.036(2) 0.029(2) 0.024(2) -0.002(2) -0.005(2) 0.013(2)
C232 0.047(3) 0.047(3) 0.039(3) -0.000(2) -0.008(2) 0.026(3)
C233 0.063(4) 0.063(4) 0.056(4) 0.004(3) -0.010(3) 0.043(3)
C234 0.082(4) 0.047(3) 0.038(3) 0.010(2) -0.006(3) 0.037(3)
C235 0.080(4) 0.048(3) 0.028(3) 0.008(2) 0.005(3) 0.028(3)
C236 0.058(3) 0.051(3) 0.033(3) 0.004(2) 0.001(2) 0.030(3)
C241 0.037(2) 0.031(2) 0.025(2) -0.000(2) -0.001(2) 0.015(2)
C242 0.035(3) 0.041(3) 0.072(4) -0.014(3) -0.005(3) 0.015(2)
C243 0.042(3) 0.049(3) 0.076(4) -0.014(3) -0.003(3) 0.005(3)
C244 0.071(4) 0.032(3) 0.046(3) -0.004(2) 0.002(3) 0.013(3)
C245 0.068(4) 0.039(3) 0.054(3) -0.004(3) -0.002(3) 0.031(3)
C246 0.042(3) 0.040(3) 0.038(3) -0.003(2) -0.006(2) 0.022(2)
C311 0.063(4) 0.030(3) 0.069(4) -0.000(3) 0.017(3) 0.026(3)
C312 0.047(4) 0.040(3) 0.117(6) -0.014(3) 0.026(4) 0.014(3)
C313 0.080(6) 0.043(4) 0.19(1) -0.013(6) 0.065(7) 0.013(4)
C314 0.16(1) 0.059(5) 0.14(1) 0.029(6) 0.096(9) 0.047(6)
C315 0.17(1) 0.093(7) 0.108(7) 0.037(6) 0.052(8) 0.074(7)
C316 0.094(6) 0.065(4) 0.083(5) 0.022(4) 0.026(4) 0.037(4)
C321 0.032(3) 0.028(2) 0.062(3) -0.001(2) 0.007(2) 0.015(2)
C322 0.083(5) 0.047(3) 0.065(4) -0.002(3) -0.004(3) 0.040(3)
C323 0.108(6) 0.048(4) 0.066(4) -0.008(3) 0.001(4) 0.037(4)
C324 0.060(4) 0.033(3) 0.107(6) -0.014(3) 0.034(4) 0.017(3)
C325 0.048(4) 0.040(3) 0.139(7) -0.005(4) 0.006(4) 0.029(3)
C326 0.044(3) 0.040(3) 0.104(5) -0.007(3) -0.006(3) 0.024(3)
C331 0.032(3) 0.043(3) 0.036(3) -0.003(2) -0.000(2) 0.014(2)
C332 0.044(3) 0.047(3) 0.090(5) 0.015(3) -0.017(3) 0.012(3)
C333 0.072(5) 0.054(4) 0.125(7) 0.033(4) -0.023(5) 0.011(4)
C334 0.042(3) 0.065(4) 0.063(4) 0.016(3) -0.003(3) -0.003(3)
C335 0.038(3) 0.085(5) 0.064(4) -0.006(4) -0.002(3) 0.018(3)
C336 0.038(3) 0.059(4) 0.078(4) -0.002(3) 0.004(3) 0.024(3)
C341 0.035(3) 0.046(3) 0.076(4) 0.026(3) 0.007(3) 0.024(2)
C342 0.079(5) 0.050(4) 0.076(5) 0.008(3) -0.015(4) 0.027(3)
C343 0.089(5) 0.074(5) 0.066(5) 0.017(4) -0.011(4) 0.033(4)
C344 0.056(4) 0.095(6) 0.082(5) 0.045(5) 0.015(4) 0.034(4)
C345 0.078(5) 0.075(5) 0.092(6) 0.044(4) 0.019(4) 0.052(4)
C346 0.060(4) 0.067(4) 0.077(4) 0.025(3) 0.028(3) 0.042(3)
O1 0.134(5) 0.134(5) 0.049(5) 0.0000 0.0000 0.067(3)
O2 0.173(7) 0.173(7) 0.059(6) 0.0000 0.0000 0.086(4)

loop_
_atom_site_label
_atom_site_fract_x
_atom_site_fract_y
_atom_site_fract_z
_atom_site_U_iso_or_equiv
_atom_site_occupancy
_atom_site_thermal_displace_type
EU1 0.6667 0.3333 0.06666(2) 0.0241 1.0000 Uani
EU2 0.6667 0.3333 -0.42662(2) 0.0224 1.0000 Uani
EU3 0.0000 0.0000 0.28557(2) 0.0331 1.0000 Uani
N1 0.4837(2) 0.1965(2) 0.0611(2) 0.0355 1.0000 Uani
N2 0.4768(2) 0.2370(2) -0.4356(2) 0.0312 1.0000 Uani
N3 0.1394(2) -0.0462(2) 0.2835(2) 0.0475 1.0000 Uani
P11 0.50950(6) 0.24093(6) -0.00078(6) 0.0324 1.0000 Uani
P12 0.50963(5) 0.22715(5) 0.12917(5) 0.0272 1.0000 Uani
P21 0.50583(5) 0.24215(5) -0.36664(5) 0.0257 1.0000 Uani
P22 0.51326(5) 0.22933(6) -0.49592(5) 0.0274 1.0000 Uani
P31 0.10159(6) -0.05597(6) 0.21890(7) 0.0397 1.0000 Uani
P32 0.14531(6) 0.00299(6) 0.33794(7) 0.0393 1.0000 Uani
O11 0.5769(1) 0.3025(2) 0.0038(1) 0.0354 1.0000 Uani
O12 0.5839(1) 0.2685(1) 0.1368(1) 0.0293 1.0000 Uani
O21 0.5782(1) 0.2924(1) -0.3577(1) 0.0286 1.0000 Uani
O22 0.5865(1) 0.2536(1) -0.4887(1) 0.0302 1.0000 Uani
O31 0.0389(2) -0.0520(2) 0.2198(2) 0.0401 1.0000 Uani
O32 0.0872(2) 0.0143(2) 0.3451(2) 0.0415 1.0000 Uani
C111 0.5119(3) 0.1880(3) -0.0612(2) 0.0432 1.0000 Uani
C112 0.5490(4) 0.2164(3) -0.1148(3) 0.0648 1.0000 Uani
C113 0.5556(4) 0.1762(5) -0.1604(3) 0.0882 1.0000 Uani
C114 0.5252(4) 0.1095(5) -0.1496(4) 0.0839 1.0000 Uani
C115 0.4889(4) 0.0812(4) -0.0967(4) 0.0749 1.0000 Uani
C116 0.4824(3) 0.1208(3) -0.0520(3) 0.0575 1.0000 Uani
C121 0.4518(2) 0.2671(2) -0.0238(2) 0.0346 1.0000 Uani
C122 0.3866(2) 0.2211(3) -0.0373(3) 0.0459 1.0000 Uani
C123 0.3421(3) 0.2421(3) -0.0508(3) 0.0599 1.0000 Uani
C124 0.3618(3) 0.3076(4) -0.0515(3) 0.0639 1.0000 Uani
C125 0.4264(3) 0.3531(3) -0.0394(3) 0.0698 1.0000 Uani
C126 0.4716(3) 0.3329(3) -0.0258(3) 0.0555 1.0000 Uani
C131 0.4791(2) 0.1589(2) 0.1835(2) 0.0329 1.0000 Uani
C132 0.4503(3) 0.0947(2) 0.1620(3) 0.0467 1.0000 Uani
C133 0.4314(3) 0.0435(3) 0.2043(3) 0.0607 1.0000 Uani
C134 0.4416(3) 0.0564(3) 0.2677(3) 0.0587 1.0000 Uani
C135 0.4714(3) 0.1198(3) 0.2889(3) 0.0598 1.0000 Uani
C136 0.4909(3) 0.1714(3) 0.2471(2) 0.0496 1.0000 Uani
C141 0.4752(2) 0.2776(2) 0.1526(2) 0.0312 1.0000 Uani
C142 0.5149(2) 0.3434(2) 0.1662(2) 0.0402 1.0000 Uani
C143 0.4868(3) 0.3824(3) 0.1781(3) 0.0514 1.0000 Uani
C144 0.4205(3) 0.3560(3) 0.1770(3) 0.0583 1.0000 Uani
C145 0.3809(3) 0.2908(3) 0.1639(3) 0.0660 1.0000 Uani
C146 0.4078(3) 0.2517(3) 0.1513(3) 0.0535 1.0000 Uani
C211 0.4574(2) 0.2604(2) -0.3133(2) 0.0300 1.0000 Uani
C212 0.4744(3) 0.2695(3) -0.2500(2) 0.0443 1.0000 Uani
C213 0.4375(3) 0.2824(3) -0.2072(2) 0.0542 1.0000 Uani
C214 0.3832(3) 0.2848(3) -0.2279(3) 0.0510 1.0000 Uani
C215 0.3671(3) 0.2774(3) -0.2905(3) 0.0528 1.0000 Uani
C216 0.4041(2) 0.2655(2) -0.3336(2) 0.0405 1.0000 Uani
C221 0.4941(2) 0.1630(2) -0.3420(2) 0.0306 1.0000 Uani
C222 0.5480(2) 0.1537(2) -0.3350(2) 0.0358 1.0000 Uani
C223 0.5386(3) 0.0922(3) -0.3205(3) 0.0476 1.0000 Uani
C224 0.4761(3) 0.0392(2) -0.3131(3) 0.0512 1.0000 Uani
C225 0.4228(3) 0.0483(2) -0.3197(3) 0.0515 1.0000 Uani
C226 0.4312(2) 0.1092(2) -0.3347(3) 0.0429 1.0000 Uani
C231 0.5030(2) 0.2753(2) -0.5584(2) 0.0313 1.0000 Uani
C232 0.4590(3) 0.2984(3) -0.5522(2) 0.0430 1.0000 Uani
C233 0.4552(3) 0.3374(3) -0.5994(3) 0.0555 1.0000 Uani
C234 0.4949(3) 0.3535(3) -0.6519(3) 0.0539 1.0000 Uani
C235 0.5384(3) 0.3309(3) -0.6580(2) 0.0542 1.0000 Uani
C236 0.5430(3) 0.2919(3) -0.6114(2) 0.0462 1.0000 Uani
C241 0.4738(2) 0.1440(2) -0.5200(2) 0.0318 1.0000 Uani
C242 0.4060(3) 0.1059(3) -0.5228(3) 0.0511 1.0000 Uani
C243 0.3764(3) 0.0395(3) -0.5403(3) 0.0633 1.0000 Uani
C244 0.4140(3) 0.0118(3) -0.5541(3) 0.0552 1.0000 Uani
C245 0.4812(3) 0.0494(3) -0.5520(3) 0.0518 1.0000 Uani
C246 0.5114(2) 0.1155(2) -0.5351(2) 0.0392 1.0000 Uani
C311 0.1567(3) 0.0028(2) 0.1613(3) 0.0529 1.0000 Uani
C312 0.2244(3) 0.0282(3) 0.1654(4) 0.0714 1.0000 Uani
C313 0.2659(4) 0.0708(4) 0.1195(6) 0.1126 1.0000 Uani
C314 0.2399(7) 0.0866(4) 0.0705(6) 0.1202 1.0000 Uani
C315 0.1742(7) 0.0629(5) 0.0642(5) 0.1190 1.0000 Uani
C316 0.1318(4) 0.0196(4) 0.1110(4) 0.0817 1.0000 Uani
C321 0.0838(2) -0.1342(2) 0.1862(3) 0.0410 1.0000 Uani
C322 0.0434(3) -0.1581(3) 0.1338(3) 0.0617 1.0000 Uani
C323 0.0331(4) -0.2150(3) 0.1042(3) 0.0746 1.0000 Uani
C324 0.0626(3) -0.2485(3) 0.1263(4) 0.0697 1.0000 Uani
C325 0.1016(3) -0.2266(3) 0.1784(4) 0.0729 1.0000 Uani
C326 0.1129(3) -0.1688(3) 0.2085(3) 0.0613 1.0000 Uani
C331 0.2177(2) 0.0829(2) 0.3265(2) 0.0388 1.0000 Uani
C332 0.2111(3) 0.1337(3) 0.3027(3) 0.0653 1.0000 Uani
C333 0.2666(4) 0.1949(3) 0.2904(4) 0.0930 1.0000 Uani
C334 0.3277(3) 0.2049(3) 0.3035(3) 0.0700 1.0000 Uani
C335 0.3348(3) 0.1557(4) 0.3277(3) 0.0677 1.0000 Uani
C336 0.2805(3) 0.0943(3) 0.3392(3) 0.0590 1.0000 Uani
C341 0.1606(2) -0.0278(3) 0.4108(3) 0.0504 1.0000 Uani
C342 0.1681(3) 0.0062(3) 0.4670(4) 0.0709 1.0000 Uani
C343 0.1819(4) -0.0155(4) 0.5227(3) 0.0800 1.0000 Uani
C344 0.1881(3) -0.0701(4) 0.5230(4) 0.0793 1.0000 Uani
C345 0.1798(4) -0.1044(4) 0.4695(4) 0.0757 1.0000 Uani
C346 0.1663(3) -0.0832(3) 0.4122(3) 0.0635 1.0000 Uani
O1 0.6667 0.3333 0.2546(4) 0.1055 1.0000 Uani
O2 0.3333 0.6667 0.2372(5) 0.1349 1.0000 Uani
H1121 0.5713 0.2653 -0.1211 0.0656 1.0000 Uiso
H1131 0.5816 0.1959 -0.2000 0.0851 1.0000 Uiso
H1141 0.5302 0.0812 -0.1820 0.0906 1.0000 Uiso
H1151 0.4677 0.0327 -0.0903 0.0764 1.0000 Uiso
H1161 0.4567 0.1006 -0.0125 0.0550 1.0000 Uiso
H1221 0.3718 0.1730 -0.0376 0.0430 1.0000 Uiso
H1231 0.2949 0.2091 -0.0600 0.0551 1.0000 Uiso
H1241 0.3297 0.3230 -0.0607 0.0702 1.0000 Uiso
H1251 0.4412 0.4014 -0.0403 0.0734 1.0000 Uiso
H1261 0.5186 0.3666 -0.0178 0.0548 1.0000 Uiso
H1321 0.4427 0.0853 0.1154 0.0396 1.0000 Uiso
H1331 0.4102 -0.0030 0.1887 0.0547 1.0000 Uiso
H1341 0.4269 0.0188 0.2982 0.0602 1.0000 Uiso
H1351 0.4792 0.1290 0.3353 0.0606 1.0000 Uiso
H1361 0.5133 0.2177 0.2630 0.0482 1.0000 Uiso
H1421 0.5638 0.3631 0.1678 0.0388 1.0000 Uiso
H1431 0.5157 0.4302 0.1876 0.0524 1.0000 Uiso
H1441 0.4010 0.3847 0.1852 0.0649 1.0000 Uiso
H1451 0.3320 0.2713 0.1642 0.0690 1.0000 Uiso
H1461 0.3782 0.2042 0.1405 0.0500 1.0000 Uiso
H2121 0.5137 0.2672 -0.2351 0.0454 1.0000 Uiso
H2131 0.4499 0.2890 -0.1616 0.0518 1.0000 Uiso
H2141 0.3556 0.2927 -0.1967 0.0506 1.0000 Uiso
H2151 0.3278 0.2801 -0.3051 0.0546 1.0000 Uiso
H2161 0.3924 0.2605 -0.3795 0.0387 1.0000 Uiso
H2221 0.5935 0.1918 -0.3403 0.0358 1.0000 Uiso
H2231 0.5778 0.0862 -0.3155 0.0479 1.0000 Uiso
H2241 0.4696 -0.0053 -0.3030 0.0496 1.0000 Uiso
H2251 0.3772 0.0102 -0.3137 0.0440 1.0000 Uiso
H2261 0.3917 0.1148 -0.3403 0.0398 1.0000 Uiso
H2321 0.4308 0.2874 -0.5137 0.0430 1.0000 Uiso
H2331 0.4234 0.3539 -0.5956 0.0617 1.0000 Uiso
H2341 0.4921 0.3819 -0.6856 0.0513 1.0000 Uiso
H2351 0.5670 0.3425 -0.6965 0.0485 1.0000 Uiso
H2361 0.5752 0.2759 -0.6160 0.0466 1.0000 Uiso
H2421 0.3778 0.1258 -0.5128 0.0476 1.0000 Uiso
H2431 0.3273 0.0118 -0.5419 0.0532 1.0000 Uiso
H2441 0.3929 -0.0358 -0.5657 0.0475 1.0000 Uiso
H2451 0.5088 0.0291 -0.5625 0.0528 1.0000 Uiso
H2461 0.5607 0.1426 -0.5340 0.0403 1.0000 Uiso
H3121 0.2430 0.0157 0.2015 0.0604 1.0000 Uiso
H3131 0.3149 0.0898 0.1225 0.0851 1.0000 Uiso
H3141 0.2697 0.1175 0.0378 0.1082 1.0000 Uiso
H3151 0.1556 0.0752 0.0273 0.1220 1.0000 Uiso
H3161 0.0828 0.0008 0.1074 0.0791 1.0000 Uiso
H3221 0.0210 -0.1341 0.1175 0.0636 1.0000 Uiso
H3231 0.0039 -0.2318 0.0660 0.0704 1.0000 Uiso
H3241 0.0551 -0.2895 0.1045 0.0607 1.0000 Uiso
H3251 0.1229 -0.2516 0.1954 0.0646 1.0000 Uiso
H3261 0.1420 -0.1524 0.2463 0.0565 1.0000 Uiso
H3321 0.1661 0.1268 0.2943 0.0572 1.0000 Uiso
H3331 0.2611 0.2312 0.2721 0.0776 1.0000 Uiso
H3341 0.3676 0.2491 0.2954 0.0568 1.0000 Uiso
H3351 0.3799 0.1635 0.3375 0.0596 1.0000 Uiso
H3361 0.2869 0.0583 0.3566 0.0564 1.0000 Uiso
H3421 0.1630 0.0461 0.4676 0.0663 1.0000 Uiso
H3431 0.1885 0.0096 0.5628 0.0766 1.0000 Uiso
H3441 0.1988 -0.0853 0.5632 0.0765 1.0000 Uiso
H3451 0.1826 -0.1457 0.4704 0.0812 1.0000 Uiso
H3461 0.1608 -0.1087 0.3723 0.0673 1.0000 Uiso

loop_
_atom_type_symbol
_atom_type_scat_dispersion_real
_atom_type_scat_dispersion_imag
_atom_type_scat_Cromer_Mann_a1
_atom_type_scat_Cromer_Mann_b1
_atom_type_scat_Cromer_Mann_a2
_atom_type_scat_Cromer_Mann_b2
_atom_type_scat_Cromer_Mann_a3
_atom_type_scat_Cromer_Mann_b3
_atom_type_scat_Cromer_Mann_a4
_atom_type_scat_Cromer_Mann_b4
_atom_type_scat_Cromer_Mann_c
_atom_type_scat_source
'C   ' 0.0020 0.0020 2.3100 20.8439 1.0200 10.2075 1.5886 0.5687 0.8650 51.6512 0.2156 International_Tables_Vol_IV_Table_2.2B
'H   ' 0.0000 0.0000 0.4930 10.5109 0.3229 26.1257 0.1402 3.1424 0.0408 57.7997 0.0030 International_Tables_Vol_IV_Table_2.2B
'N   ' 0.0040 0.0030 12.2126 0.0057 3.1322 9.8933 2.0125 28.9975 1.1663 0.5826 -11.5290 International_Tables_Vol_IV_Table_2.2B
'O   ' 0.0080 0.0060 3.0485 13.2771 2.2868 5.7011 1.5463 0.3239 0.8670 32.9089 0.2508 International_Tables_Vol_IV_Table_2.2B
'P   ' 0.0900 0.0950 6.4345 1.9067 4.1791 27.1570 1.7800 0.5260 1.4908 68.1645 1.1149 International_Tables_Vol_IV_Table_2.2B
'Eu  ' -0.5420 3.6690 24.6274 2.3879 19.0886 0.1942 13.7603 13.7546 2.9227 123.1740 2.5745 International_Tables_Vol_IV_Table_2.2B

loop_
_geom_angle_atom_site_label_1
_geom_angle_site_symmetry_1
_geom_angle_atom_site_label_2
_geom_angle_atom_site_label_3
_geom_angle_site_symmetry_3
_geom_angle
_geom_angle_publ_flag
O11 . EU1 O11 3_655 89.3(1) yes
O11 . EU1 O11 5_665 89.3(1) yes
O11 3_655 EU1 O11 5_665 89.3(1) yes
O11 . EU1 O12 . 80.2(1) yes
O11 3_655 EU1 O12 . 113.2(1) yes
O11 5_665 EU1 O12 . 154.8(1) yes
O11 . EU1 O12 3_655 154.8(1) yes
O11 3_655 EU1 O12 3_655 80.2(1) yes
O11 5_665 EU1 O12 3_655 113.2(1) yes
O12 . EU1 O12 3_655 83.0(1) yes
O11 . EU1 O12 5_665 113.2(1) yes
O11 3_655 EU1 O12 5_665 154.8(1) yes
O11 5_665 EU1 O12 5_665 80.2(1) yes
O12 . EU1 O12 5_665 83.0(1) yes
O12 3_655 EU1 O12 5_665 83.0(1) yes
O21 . EU2 O21 3_655 84.4(1) yes
O21 . EU2 O21 5_665 84.4(1) yes
O21 3_655 EU2 O21 5_665 84.4(1) yes
O21 . EU2 O22 . 80.0(1) yes
O21 3_655 EU2 O22 . 109.8(1) yes
O21 5_665 EU2 O22 . 157.6(1) yes
O21 . EU2 O22 3_655 157.6(1) yes
O21 3_655 EU2 O22 3_655 80.0(1) yes
O21 5_665 EU2 O22 3_655 109.8(1) yes
O22 . EU2 O22 3_655 90.2(1) yes
O21 . EU2 O22 5_665 109.8(1) yes
O21 3_655 EU2 O22 5_665 157.6(1) yes
O21 5_665 EU2 O22 5_665 80.0(1) yes
O22 . EU2 O22 5_665 90.2(1) yes
O22 3_655 EU2 O22 5_665 90.2(1) yes
O31 . EU3 O31 3_555 87.5(1) yes
O31 . EU3 O31 5_555 87.5(1) yes
O31 3_555 EU3 O31 5_555 87.5(1) yes
O31 . EU3 O32 . 81.4(1) yes
O31 3_555 EU3 O32 . 100.2(1) yes
O31 5_555 EU3 O32 . 166.2(1) yes
O31 . EU3 O32 3_555 166.2(1) yes
O31 3_555 EU3 O32 3_555 81.4(1) yes
O31 5_555 EU3 O32 3_555 100.2(1) yes
O32 . EU3 O32 3_555 92.3(1) yes
O31 . EU3 O32 5_555 100.2(1) yes
O31 3_555 EU3 O32 5_555 166.2(1) yes
O31 5_555 EU3 O32 5_555 81.4(1) yes
O32 . EU3 O32 5_555 92.3(1) yes
O32 3_555 EU3 O32 5_555 92.3(1) yes
P11 . N1 P12 . 121.1(2) yes
P21 . N2 P22 . 120.7(2) yes
P31 . N3 P32 . 124.9(3) yes
N1 . P11 O11 . 116.3(2) yes
N1 . P11 C111 . 105.5(2) yes
O11 . P11 C111 . 108.9(2) yes
N1 . P11 C121 . 109.9(2) yes
O11 . P11 C121 . 107.1(2) yes
C111 . P11 C121 . 109.1(2) yes
N1 . P12 O12 . 116.2(2) yes
N1 . P12 C131 . 106.6(2) yes
O12 . P12 C131 . 108.5(2) yes
N1 . P12 C141 . 110.6(2) yes
O12 . P12 C141 . 107.4(2) yes
C131 . P12 C141 . 107.3(2) yes
N2 . P21 O21 . 116.3(2) yes
N2 . P21 C211 . 107.4(2) yes
O21 . P21 C211 . 109.2(2) yes
N2 . P21 C221 . 110.4(2) yes
O21 . P21 C221 . 107.3(2) yes
C211 . P21 C221 . 105.7(2) yes
N2 . P22 O22 . 116.4(2) yes
N2 . P22 C231 . 106.4(2) yes
O22 . P22 C231 . 108.3(2) yes
N2 . P22 C241 . 110.1(2) yes
O22 . P22 C241 . 107.5(2) yes
C231 . P22 C241 . 107.9(2) yes
N3 . P31 O31 . 118.0(2) yes
N3 . P31 C311 . 109.8(3) yes
O31 . P31 C311 . 107.8(2) yes
N3 . P31 C321 . 107.9(2) yes
O31 . P31 C321 . 109.1(2) yes
C311 . P31 C321 . 103.2(2) yes
N3 . P32 O32 . 116.1(2) yes
N3 . P32 C331 . 110.6(2) yes
O32 . P32 C331 . 106.9(2) yes
N3 . P32 C341 . 107.0(3) yes
O32 . P32 C341 . 110.9(2) yes
C331 . P32 C341 . 104.9(2) yes
EU1 . O11 P11 . 134.0(2) yes
EU1 5_665 O11 P11 . 134.0(2) yes
EU1 . O12 P12 . 131.9(2) yes
EU2 . O21 P21 . 131.6(2) yes
EU2 5_665 O21 P21 . 131.6(2) yes
EU2 . O22 P22 . 132.4(2) yes
EU3 . O31 EU3 3_555 0.01 yes
EU3 . O31 P31 . 133.3(2) yes
EU3 3_555 O31 P31 . 133.4(2) yes
EU3 . O32 EU3 5_555 0.01 yes
EU3 . O32 P32 . 137.3(2) yes
EU3 5_555 O32 P32 . 137.3(2) yes
P11 . C111 C112 . 118.8(5) yes
P11 . C111 C116 . 121.0(4) yes
C112 . C111 C116 . 120.0(5) yes
C111 . C112 C113 . 119.7(7) yes
C111 . C112 H1121 . 120.1(6) no
C113 . C112 H1121 . 120.2(7) no
C112 . C113 C114 . 118.5(7) yes
C112 . C113 H1131 . 120.7(9) no
C114 . C113 H1131 . 120.8(8) no
C113 . C114 C115 . 122.2(7) yes
C113 . C114 H1141 . 118.2(9) no
C115 . C114 H1141 . 119.5(9) no
C114 . C115 C116 . 119.1(7) yes
C114 . C115 H1151 . 120.1(7) no
C116 . C115 H1151 . 120.8(8) no
C111 . C116 C115 . 120.5(6) yes
C111 . C116 H1161 . 119.8(5) no
C115 . C116 H1161 . 119.8(6) no
P11 . C121 C122 . 120.7(4) yes
P11 . C121 C126 . 119.9(4) yes
C122 . C121 C126 . 119.3(5) yes
C121 . C122 C123 . 119.9(5) yes
C121 . C122 H1221 . 120.2(5) no
C123 . C122 H1221 . 119.9(5) no
C122 . C123 C124 . 120.6(5) yes
C122 . C123 H1231 . 120.3(7) no
C124 . C123 H1231 . 119.1(6) no
C123 . C124 C125 . 119.6(6) yes
C123 . C124 H1241 . 121.0(7) no
C125 . C124 H1241 . 119.3(7) no
C124 . C125 C126 . 120.4(6) yes
C124 . C125 H1251 . 120.0(6) no
C126 . C125 H1251 . 119.6(6) no
C121 . C126 C125 . 120.1(5) yes
C121 . C126 H1261 . 120.3(5) no
C125 . C126 H1261 . 119.6(6) no
P12 . C131 C132 . 121.1(4) yes
P12 . C131 C136 . 119.2(4) yes
C132 . C131 C136 . 119.5(4) yes
C131 . C132 C133 . 120.0(5) yes
C131 . C132 H1321 . 119.8(5) no
C133 . C132 H1321 . 120.2(5) no
C132 . C133 C134 . 120.1(5) yes
C132 . C133 H1331 . 119.9(6) no
C134 . C133 H1331 . 120.0(6) no
C133 . C134 C135 . 120.0(5) yes
C133 . C134 H1341 . 119.6(6) no
C135 . C134 H1341 . 120.4(7) no
C134 . C135 C136 . 120.5(6) yes
C134 . C135 H1351 . 119.8(6) no
C136 . C135 H1351 . 119.8(6) no
C131 . C136 C135 . 119.9(5) yes
C131 . C136 H1361 . 120.2(5) no
C135 . C136 H1361 . 120.0(5) no
P12 . C141 C142 . 121.4(4) yes
P12 . C141 C146 . 119.7(4) yes
C142 . C141 C146 . 118.7(4) yes
C141 . C142 C143 . 119.9(5) yes
C141 . C142 H1421 . 120.0(5) no
C143 . C142 H1421 . 120.1(5) no
C142 . C143 C144 . 120.6(5) yes
C142 . C143 H1431 . 119.6(6) no
C144 . C143 H1431 . 119.8(5) no
C143 . C144 C145 . 119.8(5) yes
C143 . C144 H1441 . 119.8(6) no
C145 . C144 H1441 . 120.4(6) no
C144 . C145 C146 . 120.5(5) yes
C144 . C145 H1451 . 119.4(6) no
C146 . C145 H1451 . 120.1(6) no
C141 . C146 C145 . 120.5(5) yes
C141 . C146 H1461 . 119.8(5) no
C145 . C146 H1461 . 119.6(5) no
P21 . C211 C212 . 118.7(4) yes
P21 . C211 C216 . 122.0(4) yes
C212 . C211 C216 . 119.4(4) yes
C211 . C212 C213 . 120.4(5) yes
C211 . C212 H2121 . 119.8(5) no
C213 . C212 H2121 . 119.8(5) no
C212 . C213 C214 . 119.4(5) yes
C212 . C213 H2131 . 120.1(6) no
C214 . C213 H2131 . 120.5(5) no
C213 . C214 C215 . 120.5(5) yes
C213 . C214 H2141 . 119.4(6) no
C215 . C214 H2141 . 120.0(6) no
C214 . C215 C216 . 120.4(5) yes
C214 . C215 H2151 . 119.7(5) no
C216 . C215 H2151 . 119.9(6) no
C211 . C216 C215 . 119.9(5) yes
C211 . C216 H2161 . 120.0(4) no
C215 . C216 H2161 . 120.1(5) no
P21 . C221 C222 . 120.3(3) yes
P21 . C221 C226 . 120.7(4) yes
C222 . C221 C226 . 118.8(4) yes
C221 . C222 C223 . 120.2(4) yes
C221 . C222 H2221 . 119.7(4) no
C223 . C222 H2221 . 120.1(5) no
C222 . C223 C224 . 120.7(5) yes
C222 . C223 H2231 . 119.5(5) no
C224 . C223 H2231 . 119.7(5) no
C223 . C224 C225 . 119.2(5) yes
C223 . C224 H2241 . 120.4(6) no
C225 . C224 H2241 . 120.4(5) no
C224 . C225 C226 . 120.9(5) yes
C224 . C225 H2251 . 119.8(5) no
C226 . C225 H2251 . 119.3(6) no
C221 . C226 C225 . 120.2(5) yes
C221 . C226 H2261 . 119.8(5) no
C225 . C226 H2261 . 120.0(5) no
P22 . C231 C232 . 120.8(4) yes
P22 . C231 C236 . 119.3(4) yes
C232 . C231 C236 . 119.7(4) yes
C231 . C232 C233 . 119.4(5) yes
C231 . C232 H2321 . 120.1(5) no
C233 . C232 H2321 . 120.5(5) no
C232 . C233 C234 . 120.6(5) yes
C232 . C233 H2331 . 120.1(6) no
C234 . C233 H2331 . 119.3(5) no
C233 . C234 C235 . 120.1(5) yes
C233 . C234 H2341 . 120.2(6) no
C235 . C234 H2341 . 119.8(6) no
C234 . C235 C236 . 120.3(5) yes
C234 . C235 H2351 . 119.8(5) no
C236 . C235 H2351 . 119.8(6) no
C231 . C236 C235 . 119.8(5) yes
C231 . C236 H2361 . 120.3(5) no
C235 . C236 H2361 . 119.9(5) no
P22 . C241 C242 . 121.0(4) yes
P22 . C241 C246 . 120.1(4) yes
C242 . C241 C246 . 118.9(4) yes
C241 . C242 C243 . 120.0(5) yes
C241 . C242 H2421 . 120.2(5) no
C243 . C242 H2421 . 119.9(5) no
C242 . C243 C244 . 120.5(5) yes
C242 . C243 H2431 . 119.9(6) no
C244 . C243 H2431 . 119.6(6) no
C243 . C244 C245 . 119.8(5) yes
C243 . C244 H2441 . 120.5(6) no
C245 . C244 H2441 . 119.7(6) no
C244 . C245 C246 . 120.5(5) yes
C244 . C245 H2451 . 119.7(5) no
C246 . C245 H2451 . 119.8(6) no
C241 . C246 C245 . 120.3(5) yes
C241 . C246 H2461 . 120.0(5) no
C245 . C246 H2461 . 119.7(5) no
P31 . C311 C312 . 120.7(5) yes
P31 . C311 C316 . 120.1(5) yes
C312 . C311 C316 . 119.0(6) yes
C311 . C312 C313 . 120.3(8) yes
C311 . C312 H3121 . 119.6(6) no
C313 . C312 H3121 . 120.1(8) no
C312 . C313 C314 . 119.3(9) yes
C312 . C313 H3131 . 120.6(13) no
C314 . C313 H3131 . 120.1(12) no
C313 . C314 C315 . 122.7(9) yes
C313 . C314 H3141 . 119.3(15) no
C315 . C314 H3141 . 118.0(15) no
C314 . C315 C316 . 118.2(10) yes
C314 . C315 H3151 . 121.6(11) no
C316 . C315 H3151 . 120.2(12) no
C311 . C316 C315 . 120.5(8) yes
C311 . C316 H3161 . 119.5(6) no
C315 . C316 H3161 . 119.9(9) no
P31 . C321 C322 . 119.0(4) yes
P31 . C321 C326 . 122.4(4) yes
C322 . C321 C326 . 118.5(5) yes
C321 . C322 C323 . 120.7(6) yes
C321 . C322 H3221 . 119.6(5) no
C323 . C322 H3221 . 119.7(7) no
C322 . C323 C324 . 120.4(7) yes
C322 . C323 H3231 . 120.1(7) no
C324 . C323 H3231 . 119.5(6) no
C323 . C324 C325 . 120.0(5) yes
C323 . C324 H3241 . 120.0(8) no
C325 . C324 H3241 . 120.0(7) no
C324 . C325 C326 . 120.1(6) yes
C324 . C325 H3251 . 120.4(7) no
C326 . C325 H3251 . 119.5(8) no
C321 . C326 C325 . 120.3(6) yes
C321 . C326 H3261 . 119.5(5) no
C325 . C326 H3261 . 120.2(6) no
P32 . C331 C332 . 119.6(4) yes
P32 . C331 C336 . 122.1(4) yes
C332 . C331 C336 . 118.3(5) yes
C331 . C332 C333 . 120.6(6) yes
C331 . C332 H3321 . 119.6(5) no
C333 . C332 H3321 . 119.9(6) no
C332 . C333 C334 . 119.9(6) yes
C332 . C333 H3331 . 119.7(7) no
C334 . C333 H3331 . 120.3(7) no
C333 . C334 C335 . 120.1(6) yes
C333 . C334 H3341 . 120.0(7) no
C335 . C334 H3341 . 120.0(7) no
C334 . C335 C336 . 120.9(6) yes
C334 . C335 H3351 . 119.7(7) no
C336 . C335 H3351 . 119.4(7) no
C331 . C336 C335 . 120.2(6) yes
C331 . C336 H3361 . 120.2(5) no
C335 . C336 H3361 . 119.6(6) no
P32 . C341 C342 . 119.5(4) yes
P32 . C341 C346 . 121.9(5) yes
C342 . C341 C346 . 118.6(6) yes
C341 . C342 C343 . 120.2(7) yes
C341 . C342 H3421 . 120.4(6) no
C343 . C342 H3421 . 119.4(7) no
C342 . C343 C344 . 120.3(8) yes
C342 . C343 H3431 . 120.3(8) no
C344 . C343 H3431 . 119.4(7) no
C343 . C344 C345 . 120.4(7) yes
C343 . C344 H3441 . 120.2(9) no
C345 . C344 H3441 . 119.4(8) no
C344 . C345 C346 . 120.5(7) yes
C344 . C345 H3451 . 120.0(7) no
C346 . C345 H3451 . 119.5(8) no
C341 . C346 C345 . 119.9(7) yes
C341 . C346 H3461 . 120.0(6) no
C345 . C346 H3461 . 120.1(6) no

loop_
_geom_bond_atom_site_label_1
_geom_bond_atom_site_label_2
_geom_bond_site_symmetry_2
_geom_bond_distance
_geom_bond_publ_flag
EU1 O11 . 2.280(3) yes
EU1 O11 3_655 2.280(3) yes
EU1 O11 5_665 2.280(3) yes
EU1 O12 . 2.308(3) yes
EU1 O12 3_655 2.308(3) yes
EU1 O12 5_665 2.308(3) yes
EU2 O21 . 2.315(3) yes
EU2 O21 3_655 2.315(3) yes
EU2 O21 5_665 2.315(3) yes
EU2 O22 . 2.289(3) yes
EU2 O22 3_655 2.289(3) yes
EU2 O22 5_665 2.289(3) yes
EU3 O31 . 2.317(3) yes
EU3 O31 3_555 2.317(3) yes
EU3 O31 5_555 2.317(3) yes
EU3 O32 . 2.278(3) yes
EU3 O32 3_555 2.278(3) yes
EU3 O32 5_555 2.278(3) yes
N1 P11 . 1.593(4) yes
N1 P12 . 1.590(4) yes
N2 P21 . 1.590(4) yes
N2 P22 . 1.597(4) yes
N3 P31 . 1.584(5) yes
N3 P32 . 1.586(5) yes
P11 O11 . 1.518(3) yes
P11 C111 . 1.802(5) yes
P11 C121 . 1.808(5) yes
P12 O12 . 1.519(3) yes
P12 C131 . 1.802(4) yes
P12 C141 . 1.801(5) yes
P21 O21 . 1.516(3) yes
P21 C211 . 1.797(4) yes
P21 C221 . 1.810(4) yes
P22 O22 . 1.520(3) yes
P22 C231 . 1.796(4) yes
P22 C241 . 1.805(5) yes
P31 O31 . 1.516(3) yes
P31 C311 . 1.808(6) yes
P31 C321 . 1.802(5) yes
P32 O32 . 1.518(3) yes
P32 C331 . 1.806(5) yes
P32 C341 . 1.813(6) yes
C111 C112 . 1.382(8) yes
C111 C116 . 1.380(8) yes
C112 C113 . 1.409(9) yes
C112 H1121 . 1.004(7) no
C113 C114 . 1.37(1) yes
C113 H1131 . 1.004(8) no
C114 C115 . 1.36(1) yes
C114 H1141 . 1.003(7) no
C115 C116 . 1.386(8) yes
C115 H1151 . 0.996(8) no
C116 H1161 . 1.001(7) no
C121 C122 . 1.388(7) yes
C121 C126 . 1.370(7) yes
C122 C123 . 1.386(8) yes
C122 H1221 . 1.000(5) no
C123 C124 . 1.363(9) yes
C123 H1231 . 1.001(6) no
C124 C125 . 1.371(9) yes
C124 H1241 . 1.002(6) no
C125 C126 . 1.390(8) yes
C125 H1251 . 1.002(6) no
C126 H1261 . 0.997(6) no
C131 C132 . 1.382(7) yes
C131 C136 . 1.378(7) yes
C132 C133 . 1.380(8) yes
C132 H1321 . 1.006(5) no
C133 C134 . 1.370(9) yes
C133 H1331 . 1.002(6) no
C134 C135 . 1.364(9) yes
C134 H1341 . 1.004(5) no
C135 C136 . 1.380(7) yes
C135 H1351 . 1.003(6) no
C136 H1361 . 0.998(5) no
C141 C142 . 1.375(6) yes
C141 C146 . 1.381(7) yes
C142 C143 . 1.388(7) yes
C142 H1421 . 0.999(5) no
C143 C144 . 1.353(8) yes
C143 H1431 . 0.998(5) no
C144 C145 . 1.362(9) yes
C144 H1441 . 0.999(5) no
C145 C146 . 1.370(8) yes
C145 H1451 . 1.000(6) no
C146 H1461 . 1.000(5) no
C211 C212 . 1.384(6) yes
C211 C216 . 1.380(6) yes
C212 C213 . 1.386(7) yes
C212 H2121 . 1.001(5) no
C213 C214 . 1.373(8) yes
C213 H2131 . 0.998(5) no
C214 C215 . 1.366(8) yes
C214 H2141 . 1.003(5) no
C215 C216 . 1.380(7) yes
C215 H2151 . 1.003(5) no
C216 H2161 . 1.002(5) no
C221 C222 . 1.392(6) yes
C221 C226 . 1.387(6) yes
C222 C223 . 1.378(7) yes
C222 H2221 . 0.997(5) no
C223 C224 . 1.375(8) yes
C223 H2231 . 1.002(5) no
C224 C225 . 1.375(8) yes
C224 H2241 . 0.999(5) no
C225 C226 . 1.376(7) yes
C225 H2251 . 1.001(5) no
C226 H2261 . 1.004(5) no
C231 C232 . 1.388(7) yes
C231 C236 . 1.388(7) yes
C232 C233 . 1.387(7) yes
C232 H2321 . 0.999(5) no
C233 C234 . 1.375(8) yes
C233 H2331 . 1.000(6) no
C234 C235 . 1.369(8) yes
C234 H2341 . 1.000(5) no
C235 C236 . 1.386(7) yes
C235 H2351 . 1.002(6) no
C236 H2361 . 1.001(5) no
C241 C242 . 1.380(7) yes
C241 C246 . 1.383(7) yes
C242 C243 . 1.401(8) yes
C242 H2421 . 1.001(5) no
C243 C244 . 1.361(9) yes
C243 H2431 . 0.999(6) no
C244 C245 . 1.366(8) yes
C244 H2441 . 1.000(5) no
C245 C246 . 1.389(7) yes
C245 H2451 . 1.001(6) no
C246 H2461 . 1.002(5) no
C311 C312 . 1.392(8) yes
C311 C316 . 1.36(1) yes
C312 C313 . 1.38(1) yes
C312 H3121 . 0.993(8) no
C313 C314 . 1.34(2) yes
C313 H3131 . 1.00(1) no
C314 C315 . 1.36(2) yes
C314 H3141 . 0.993(9) no
C315 C316 . 1.41(1) yes
C315 H3151 . 1.01(1) no
C316 H3161 . 1.007(8) no
C321 C322 . 1.382(8) yes
C321 C326 . 1.378(7) yes
C322 C323 . 1.380(8) yes
C322 H3221 . 1.002(6) no
C323 C324 . 1.36(1) yes
C323 H3231 . 1.004(7) no
C324 C325 . 1.36(1) yes
C324 H3241 . 0.999(6) no
C325 C326 . 1.396(8) yes
C325 H3251 . 1.005(6) no
C326 H3261 . 0.996(7) no
C331 C332 . 1.372(8) yes
C331 C336 . 1.383(7) yes
C332 C333 . 1.395(9) yes
C332 H3321 . 1.000(6) no
C333 C334 . 1.36(1) yes
C333 H3331 . 0.999(7) no
C334 C335 . 1.34(1) yes
C334 H3341 . 1.003(6) no
C335 C336 . 1.385(9) yes
C335 H3351 . 1.000(6) no
C336 H3361 . 0.999(6) no
C341 C342 . 1.395(9) yes
C341 C346 . 1.370(8) yes
C342 C343 . 1.386(9) yes
C342 H3421 . 1.000(7) no
C343 C344 . 1.36(1) yes
C343 H3431 . 0.999(8) no
C344 C345 . 1.35(1) yes
C344 H3441 . 1.001(7) no
C345 C346 . 1.407(9) yes
C345 H3451 . 1.003(7) no
C346 H3461 . 1.005(7) no
